data_4326020
loop_
_publ_author_name
'Gheorghe-Doru Roiban'
'Elena Serrano'
'Tatiana Soler'
'Gabriel Aull\'on'
'Ion Grosu'
'Carlos Cativiela'
'Manuel Mart\'inez'
'Esteban P. Urriolabeitia'

_publ_contact_author_address
;
ICMA, CSIC-Universidad de Zaragoza, 
Plaza S. Francisco, 50009 Zaragoza (Spain)
;
_publ_contact_author_email esteban@unizar.es
_publ_contact_author_fax (+34)976761187
_publ_contact_author_name 'Esteban P. Urriolabeitia'
_publ_contact_author_phone (+34)976762302
_publ_section_title
;
 Regioselective Orthopalladation of
 (Z)-2-Aryl-4-Arylidene-5(4H)-Oxazolones: Scope, Kinetico-Mechanistic, and
 Density Functional Theory Studies of the C-H Bond Activation
;
_journal_name_full 'Inorganic Chemistry'
_journal_page_first 8132
_journal_page_last 8143
_journal_paper_doi 10.1021/ic200564d
_journal_volume 50
_journal_year 2011
_chemical_formula_moiety 'C40 H32 Cl2 N2 O12 Pd2, C H2 Cl2'
_chemical_formula_sum 'C41 H34 Cl4 N2 O12 Pd2'
_chemical_formula_weight 1101.30
_chemical_name_systematic
; 
 ? 
;
_space_group_IT_number 2
_symmetry_cell_setting triclinic
_symmetry_space_group_name_Hall '-P 1'
_symmetry_space_group_name_H-M 'P -1'
_atom_sites_solution_hydrogens geom
_atom_sites_solution_primary direct
_atom_sites_solution_secondary difmap
_audit_creation_method SHELXL-97
_cell_angle_alpha 109.114(3)
_cell_angle_beta 98.252(3)
_cell_angle_gamma 114.692(3)
_cell_formula_units_Z 4
_cell_length_a 15.2929(6)
_cell_length_b 17.3265(5)
_cell_length_c 19.3711(6)
_cell_measurement_reflns_used 28438
_cell_measurement_temperature 150(1)
_cell_measurement_theta_max 28.796
_cell_measurement_theta_min 3.062
_cell_volume 4164.9(3)
_computing_cell_refinement
;
CrysAlis RED, Oxford Diffraction Ltd.,
Version 1.171.32.19 (release 28-02-2008 CrysAlis171 .NET)
(compiled Feb 28 2008,12:10:31)
;
_computing_data_collection
;
CrysAlis CCD, Oxford Diffraction Ltd.,
Version 1.171.32.19 (release 28-02-2008 CrysAlis171 .NET)
(compiled Feb 28 2008,12:10:31)
;
_computing_data_reduction
;
CrysAlis RED, Oxford Diffraction Ltd.,
Version 1.171.32.19 (release 28-02-2008 CrysAlis171 .NET)
(compiled Feb 28 2008,12:10:31)
;
_computing_molecular_graphics
;
SHELXTL  Rel. 6.12/V (Sheldrick, Acta Cryst. 2008, A64, 112-122)
;
_computing_publication_material
;
SHELX-97 (Sheldrick, Acta Cryst. 2008, A64, 112-122)' 
;
_computing_structure_refinement
;
SHELXL-97 (Sheldrick, Acta Cryst. 2008, A64, 112-122) 
;
_computing_structure_solution
;
SHELXL-97 (Sheldrick, Acta Cryst. 2008, A64, 112-122) 
;
_diffrn_ambient_temperature 150(1)
_diffrn_detector_area_resol_mean 16.3990
_diffrn_measured_fraction_theta_full 0.997
_diffrn_measured_fraction_theta_max 0.997
_diffrn_measurement_device_type 'Oxford Diffraction Xcalibur2'
_diffrn_measurement_method '\w and \f scans'
_diffrn_radiation_monochromator graphite
_diffrn_radiation_source 'Enhance (Mo) X-ray Source'
_diffrn_radiation_type 'Mo K\a'
_diffrn_radiation_wavelength 0.71073
_diffrn_reflns_av_R_equivalents 0.0485
_diffrn_reflns_av_sigmaI/netI 0.0621
_diffrn_reflns_limit_h_max 18
_diffrn_reflns_limit_h_min -18
_diffrn_reflns_limit_k_max 20
_diffrn_reflns_limit_k_min -20
_diffrn_reflns_limit_l_max 23
_diffrn_reflns_limit_l_min -23
_diffrn_reflns_number 74360
_diffrn_reflns_theta_full 25.00
_diffrn_reflns_theta_max 25.00
_diffrn_reflns_theta_min 2.63
_exptl_absorpt_coefficient_mu 1.186
_exptl_absorpt_correction_T_max 0.965
_exptl_absorpt_correction_T_min 0.930
_exptl_absorpt_correction_type multi-scan
_exptl_absorpt_process_details
;
CrysAlis RED, Oxford Diffraction Ltd.,
Version 1.171.32.19 (release 28-02-2008 CrysAlis171 .NET)
(compiled Feb 28 2008,12:10:31)
empirical absorption correction using spherical harmonics,
 implemented in SCALE3 ABSPACK scaling algorithm.
;
_exptl_crystal_colour red
_exptl_crystal_density_diffrn 1.756
_exptl_crystal_description plate
_exptl_crystal_F_000 2200
_exptl_crystal_size_max 0.47
_exptl_crystal_size_mid 0.12
_exptl_crystal_size_min 0.03
_refine_diff_density_max 0.661
_refine_diff_density_min -0.736
_refine_diff_density_rms 0.081
_refine_ls_extinction_method none
_refine_ls_goodness_of_fit_ref 0.998
_refine_ls_hydrogen_treatment constr
_refine_ls_matrix_type full
_refine_ls_number_parameters 1134
_refine_ls_number_reflns 14630
_refine_ls_number_restraints 15
_refine_ls_restrained_S_all 1.017
_refine_ls_R_factor_all 0.0553
_refine_ls_R_factor_gt 0.0300
_refine_ls_shift/su_max 0.013
_refine_ls_shift/su_mean 0.000
_refine_ls_structure_factor_coef Fsqd
_refine_ls_weighting_details 'calc w=1/[\s^2^(Fo^2^)+(0.0204P)^2] where P=(Fo^2^+2Fc^2^)/3'
_refine_ls_weighting_scheme calc
_refine_ls_wR_factor_gt 0.0522
_refine_ls_wR_factor_ref 0.0546
_reflns_number_gt 10176
_reflns_number_total 14630
_reflns_threshold_expression I>2\s(I)
_cod_data_source_file ic200564d_si_003_3.cif
_cod_data_source_block '__3i'
_cod_database_code 4326020

loop_
_symmetry_equiv_pos_as_xyz
'x, y, z'
'-x, -y, -z'

loop_
_atom_site_label
_atom_site_type_symbol
_atom_site_fract_x
_atom_site_fract_y
_atom_site_fract_z
_atom_site_U_iso_or_equiv
_atom_site_adp_type
_atom_site_occupancy
_atom_site_symmetry_multiplicity
_atom_site_calc_flag
_atom_site_refinement_flags
_atom_site_disorder_assembly
_atom_site_disorder_group
Pd1 Pd 0.49687(2) 0.48629(2) 0.201699(15) 0.02458(7) Uani 1 1 d . . .
Pd2 Pd 0.667815(19) 0.483906(18) 0.292180(15) 0.01927(7) Uani 1 1 d . . .
Pd3 Pd 0.064385(19) 0.631703(18) 0.240190(15) 0.01847(7) Uani 1 1 d . . .
Pd4 Pd 0.272587(19) 0.709781(19) 0.344079(15) 0.02078(7) Uani 1 1 d . . .
Cl1 Cl 0.44102(8) 0.28443(8) 0.39406(6) 0.0512(3) Uani 1 1 d . . .
Cl2 Cl 0.53656(7) 0.75550(6) 0.41791(6) 0.0368(2) Uani 1 1 d . . .
Cl3 Cl 0.27378(8) 0.99755(8) 0.50465(7) 0.0685(4) Uani 1 1 d . . .
Cl4 Cl -0.09372(7) 0.49976(7) 0.40651(6) 0.0390(2) Uani 1 1 d . . .
N101 N 0.4617(2) 0.3752(2) 0.10125(16) 0.0292(7) Uani 1 1 d . . .
N201 N 0.77734(19) 0.56261(19) 0.25729(15) 0.0194(6) Uani 1 1 d . . .
N301 N 0.11086(19) 0.6792(2) 0.16197(15) 0.0218(7) Uani 1 1 d . . .
N401 N 0.28996(19) 0.60171(19) 0.27926(15) 0.0208(6) Uani 1 1 d . . .
O101 O 0.5272(2) 0.2688(2) -0.05347(16) 0.0615(9) Uani 1 1 d . . .
O102 O 0.4257(2) 0.23229(19) 0.01800(15) 0.0443(7) Uani 1 1 d . . .
O103 O 0.42621(17) 0.40002(17) 0.25615(14) 0.0309(6) Uani 1 1 d . . .
O104 O 0.56045(17) 0.41133(16) 0.33280(13) 0.0250(6) Uani 1 1 d . . .
O105 O 0.6968(2) 0.83967(19) 0.23443(17) 0.0472(7) Uani 1 1 d . . .
O106 O 0.7669(2) 0.8028(2) 0.12311(18) 0.0600(9) Uani 1 1 d . . .
O201 O 0.86415(16) 0.60544(16) 0.10903(14) 0.0277(6) Uani 1 1 d . . .
O202 O 0.86964(15) 0.68223(15) 0.23144(13) 0.0237(5) Uani 1 1 d . . .
O203 O 0.52637(17) 0.59244(16) 0.30316(13) 0.0274(6) Uani 1 1 d . . .
O204 O 0.66702(17) 0.60355(16) 0.37117(13) 0.0263(6) Uani 1 1 d . . .
O205 O 0.59407(19) 0.09842(16) 0.06670(14) 0.0377(7) Uani 1 1 d . . .
O206 O 0.51811(17) 0.11306(16) 0.17743(14) 0.0334(6) Uani 1 1 d . . .
O301 O 0.2287(2) 0.67839(19) 0.02044(15) 0.0455(7) Uani 1 1 d . . .
O302 O 0.19854(17) 0.77521(17) 0.11279(14) 0.0315(6) Uani 1 1 d . . .
O303 O 0.24882(17) 0.81506(16) 0.40752(13) 0.0269(6) Uani 1 1 d . . .
O304 O 0.09957(17) 0.76652(16) 0.32165(13) 0.0229(5) Uani 1 1 d . . .
O305 O -0.0553(2) 0.21584(18) 0.05594(15) 0.0439(7) Uani 1 1 d . . .
O306 O -0.11138(18) 0.26570(16) 0.17286(15) 0.0371(6) Uani 1 1 d . . .
O401 O 0.27550(17) 0.45672(17) 0.09797(14) 0.0316(6) Uani 1 1 d . . .
O402 O 0.25026(16) 0.45288(16) 0.21006(13) 0.0271(6) Uani 1 1 d . . .
O403 O 0.17521(17) 0.62869(17) 0.39170(13) 0.0295(6) Uani 1 1 d . . .
O404 O 0.02055(16) 0.59093(15) 0.32254(13) 0.0234(5) Uani 1 1 d . . .
O405 O 0.56620(18) 0.99489(16) 0.24784(14) 0.0328(6) Uani 1 1 d . . .
O406 O 0.52466(17) 1.05160(16) 0.37206(13) 0.0310(6) Uani 1 1 d . . .
C101 C 0.5686(3) 0.5796(3) 0.1632(2) 0.0274(9) Uani 1 1 d . . .
C102 C 0.5969(3) 0.6742(3) 0.2064(2) 0.0290(9) Uani 1 1 d . . .
H10A H 0.5705 0.6885 0.2461 0.035 Uiso 1 1 calc R . .
C103 C 0.6619(3) 0.7463(3) 0.1921(2) 0.0358(10) Uani 1 1 d . . .
C104 C 0.7001(3) 0.7268(3) 0.1303(2) 0.0372(10) Uani 1 1 d . . .
C105 C 0.6696(3) 0.6354(3) 0.0850(2) 0.0379(10) Uani 1 1 d . . .
H10B H 0.6920 0.6216 0.0428 0.046 Uiso 1 1 calc R . .
C106 C 0.6052(3) 0.5611(3) 0.1001(2) 0.0303(9) Uani 1 1 d . . .
C107 C 0.5802(3) 0.4684(3) 0.0504(2) 0.0358(10) Uani 1 1 d . . .
H10C H 0.6110 0.4637 0.0123 0.043 Uiso 1 1 calc R . .
C108 C 0.5187(3) 0.3877(3) 0.0512(2) 0.0325(10) Uani 1 1 d . . .
C109 C 0.4984(3) 0.2963(3) -0.0017(2) 0.0436(11) Uani 1 1 d . . .
C110 C 0.4076(3) 0.2844(3) 0.0782(2) 0.0340(10) Uani 1 1 d . . .
C111 C 0.3282(3) 0.2273(3) 0.1024(2) 0.0347(10) Uani 1 1 d . . .
C112 C 0.2603(3) 0.2547(3) 0.1260(2) 0.0375(10) Uani 1 1 d . . .
H11A H 0.2673 0.3120 0.1296 0.045 Uiso 1 1 calc R . .
C113 C 0.1828(3) 0.1973(3) 0.1440(2) 0.0492(11) Uani 1 1 d . . .
H11B H 0.1369 0.2155 0.1595 0.059 Uiso 1 1 calc R . .
C114 C 0.1726(4) 0.1122(3) 0.1392(3) 0.0642(14) Uani 1 1 d . . .
H11C H 0.1202 0.0735 0.1518 0.077 Uiso 1 1 calc R . .
C115 C 0.2397(4) 0.0853(3) 0.1160(3) 0.0734(16) Uani 1 1 d . . .
H11D H 0.2331 0.0283 0.1130 0.088 Uiso 1 1 calc R . .
C116 C 0.3160(3) 0.1416(3) 0.0974(3) 0.0562(13) Uani 1 1 d . . .
H11E H 0.3607 0.1223 0.0810 0.067 Uiso 1 1 calc R . .
C117 C 0.4683(3) 0.3870(2) 0.3076(2) 0.0249(8) Uani 1 1 d . . .
C118 C 0.3963(3) 0.3353(3) 0.3432(2) 0.0461(11) Uani 1 1 d . . .
H11F H 0.3330 0.2859 0.3023 0.055 Uiso 1 1 calc R . .
H11G H 0.3812 0.3789 0.3782 0.055 Uiso 1 1 calc R . .
C119 C 0.6775(3) 0.8666(3) 0.3056(2) 0.0423(11) Uani 1 1 d . . .
H11H H 0.7097 0.9340 0.3313 0.064 Uiso 1 1 calc R . .
H11I H 0.7043 0.8443 0.3377 0.064 Uiso 1 1 calc R . .
H11J H 0.6054 0.8397 0.2959 0.064 Uiso 1 1 calc R . .
C120 C 0.8188(3) 0.7859(4) 0.0715(3) 0.0673(15) Uani 1 1 d . . .
H12A H 0.8657 0.8444 0.0722 0.101 Uiso 1 1 calc R . .
H12B H 0.7709 0.7444 0.0203 0.101 Uiso 1 1 calc R . .
H12C H 0.8555 0.7574 0.0865 0.101 Uiso 1 1 calc R . .
C201 C 0.6547(2) 0.3650(2) 0.21987(18) 0.0192(8) Uani 1 1 d . . .
C202 C 0.6900(2) 0.3553(2) 0.15537(18) 0.0191(8) Uani 1 1 d . . .
C203 C 0.6706(2) 0.2662(2) 0.10374(19) 0.0233(8) Uani 1 1 d . . .
H20A H 0.6956 0.2613 0.0624 0.028 Uiso 1 1 calc R . .
C204 C 0.6161(3) 0.1872(2) 0.1132(2) 0.0250(8) Uani 1 1 d . . .
C205 C 0.5774(2) 0.1959(2) 0.1756(2) 0.0239(8) Uani 1 1 d . . .
C206 C 0.6002(2) 0.2834(2) 0.22784(19) 0.0216(8) Uani 1 1 d . . .
H20B H 0.5778 0.2878 0.2704 0.026 Uiso 1 1 calc R . .
C207 C 0.7471(2) 0.4329(2) 0.13915(19) 0.0203(8) Uani 1 1 d . . .
H20C H 0.7601 0.4180 0.0925 0.024 Uiso 1 1 calc R . .
C208 C 0.7839(2) 0.5241(2) 0.18318(19) 0.0189(8) Uani 1 1 d . . .
C209 C 0.8408(2) 0.6002(2) 0.1646(2) 0.0212(8) Uani 1 1 d . . .
C210 C 0.8318(2) 0.6536(2) 0.2838(2) 0.0208(8) Uani 1 1 d . . .
C211 C 0.8611(2) 0.7288(2) 0.3591(2) 0.0224(8) Uani 1 1 d . . .
C212 C 0.8696(2) 0.8138(2) 0.3654(2) 0.0280(9) Uani 1 1 d . . .
H21A H 0.8580 0.8234 0.3212 0.034 Uiso 1 1 calc R . .
C213 C 0.8951(3) 0.8843(3) 0.4368(2) 0.0350(10) Uani 1 1 d . . .
H21B H 0.8989 0.9406 0.4407 0.042 Uiso 1 1 calc R . .
C214 C 0.9149(3) 0.8713(3) 0.5022(2) 0.0363(10) Uani 1 1 d . . .
H21C H 0.9324 0.9190 0.5505 0.044 Uiso 1 1 calc R . .
C215 C 0.9087(2) 0.7876(3) 0.4966(2) 0.0342(9) Uani 1 1 d . . .
H21D H 0.9224 0.7792 0.5411 0.041 Uiso 1 1 calc R . .
C216 C 0.8825(2) 0.7165(3) 0.4255(2) 0.0279(9) Uani 1 1 d . . .
H21E H 0.8791 0.6604 0.4220 0.034 Uiso 1 1 calc R . .
C217 C 0.6018(3) 0.6277(2) 0.3622(2) 0.0237(8) Uani 1 1 d . . .
C218 C 0.6186(3) 0.7108(3) 0.4322(2) 0.0332(9) Uani 1 1 d . . .
H21F H 0.6883 0.7609 0.4486 0.040 Uiso 1 1 calc R . .
H21G H 0.6105 0.6921 0.4740 0.040 Uiso 1 1 calc R . .
C219 C 0.4711(3) 0.1173(3) 0.2363(2) 0.0358(10) Uani 1 1 d . . .
H21H H 0.4251 0.0546 0.2285 0.054 Uiso 1 1 calc R . .
H21I H 0.4341 0.1500 0.2338 0.054 Uiso 1 1 calc R . .
H21J H 0.5226 0.1501 0.2861 0.054 Uiso 1 1 calc R . .
C220 C 0.6413(3) 0.0898(3) 0.0083(2) 0.0444(11) Uani 1 1 d . . .
H22A H 0.6190 0.0246 -0.0217 0.067 Uiso 1 1 calc R . .
H22B H 0.7139 0.1239 0.0322 0.067 Uiso 1 1 calc R . .
H22C H 0.6228 0.1153 -0.0248 0.067 Uiso 1 1 calc R . .
C301 C 0.0210(2) 0.4990(2) 0.17119(18) 0.0209(8) Uani 1 1 d . . .
C302 C 0.0489(2) 0.4705(2) 0.10487(19) 0.0232(8) Uani 1 1 d . . .
C303 C 0.0231(3) 0.3746(3) 0.0650(2) 0.0288(9) Uani 1 1 d . . .
H30A H 0.0424 0.3566 0.0216 0.035 Uiso 1 1 calc R . .
C304 C -0.0293(3) 0.3089(3) 0.0892(2) 0.0309(9) Uani 1 1 d . . .
C305 C -0.0599(3) 0.3358(2) 0.1532(2) 0.0261(8) Uani 1 1 d . . .
C306 C -0.0356(2) 0.4286(2) 0.19200(19) 0.0240(8) Uani 1 1 d . . .
H30B H -0.0581 0.4447 0.2338 0.029 Uiso 1 1 calc R . .
C307 C 0.1032(2) 0.5344(3) 0.07488(19) 0.0247(8) Uani 1 1 d . . .
H30C H 0.1211 0.5094 0.0326 0.030 Uiso 1 1 calc R . .
C308 C 0.1312(2) 0.6252(3) 0.09993(19) 0.0236(8) Uani 1 1 d . . .
C309 C 0.1905(3) 0.6878(3) 0.0697(2) 0.0324(9) Uani 1 1 d . . .
C310 C 0.1490(2) 0.7634(3) 0.1659(2) 0.0259(8) Uani 1 1 d . . .
C311 C 0.1463(3) 0.8472(2) 0.2120(2) 0.0259(9) Uani 1 1 d . . .
C312 C 0.0545(3) 0.8425(3) 0.2153(2) 0.0316(9) Uani 1 1 d . . .
H31A H -0.0057 0.7849 0.1914 0.038 Uiso 1 1 calc R . .
C313 C 0.0530(3) 0.9239(3) 0.2544(2) 0.0462(11) Uani 1 1 d . . .
H31B H -0.0088 0.9210 0.2556 0.055 Uiso 1 1 calc R . .
C314 C 0.1419(4) 1.0099(3) 0.2919(3) 0.0550(13) Uani 1 1 d . . .
H31C H 0.1402 1.0644 0.3185 0.066 Uiso 1 1 calc R . .
C315 C 0.2339(4) 1.0138(3) 0.2894(3) 0.0543(12) Uani 1 1 d . . .
H31D H 0.2944 1.0710 0.3150 0.065 Uiso 1 1 calc R . .
C316 C 0.2352(3) 0.9333(3) 0.2490(2) 0.0404(10) Uani 1 1 d . . .
H31E H 0.2969 0.9365 0.2464 0.048 Uiso 1 1 calc R . .
C317 C 0.1708(3) 0.8203(2) 0.3832(2) 0.0226(8) Uani 1 1 d . . .
C318 C 0.1609(3) 0.9005(2) 0.4351(2) 0.0347(9) Uani 1 1 d . . .
H31F H 0.1139 0.8767 0.4614 0.042 Uiso 1 1 calc R . .
H31G H 0.1308 0.9217 0.4030 0.042 Uiso 1 1 calc R . .
C319 C -0.1351(3) 0.2896(3) 0.2430(2) 0.0403(10) Uani 1 1 d . . .
H31H H -0.1733 0.2333 0.2490 0.060 Uiso 1 1 calc R . .
H31I H -0.1747 0.3200 0.2411 0.060 Uiso 1 1 calc R . .
H31J H -0.0731 0.3313 0.2860 0.060 Uiso 1 1 calc R . .
C320 C -0.0144(3) 0.1890(3) -0.0018(2) 0.0516(12) Uani 1 1 d . . .
H32A H -0.0323 0.1243 -0.0170 0.077 Uiso 1 1 calc R . .
H32B H 0.0583 0.2279 0.0178 0.077 Uiso 1 1 calc R . .
H32C H -0.0413 0.1963 -0.0457 0.077 Uiso 1 1 calc R . .
C401 C 0.3657(2) 0.7949(2) 0.30820(18) 0.0189(8) Uani 1 1 d . . .
C402 C 0.4131(2) 0.8919(2) 0.35284(19) 0.0214(8) Uani 1 1 d . . .
H40A H 0.4008 0.9138 0.3990 0.026 Uiso 1 1 calc R . .
C403 C 0.4774(2) 0.9565(2) 0.33119(19) 0.0224(8) Uani 1 1 d . . .
C404 C 0.4970(2) 0.9254(2) 0.2616(2) 0.0220(8) Uani 1 1 d . . .
C405 C 0.4482(2) 0.8312(2) 0.21509(19) 0.0236(8) Uani 1 1 d . . .
H40B H 0.4567 0.8104 0.1671 0.028 Uiso 1 1 calc R . .
C406 C 0.3852(2) 0.7644(2) 0.23801(19) 0.0210(8) Uani 1 1 d . . .
C407 C 0.3501(2) 0.6677(2) 0.19029(19) 0.0219(8) Uani 1 1 d . . .
H40C H 0.3574 0.6534 0.1416 0.026 Uiso 1 1 calc R . .
C408 C 0.3076(2) 0.5955(2) 0.20898(19) 0.0198(8) Uani 1 1 d . . .
C409 C 0.2787(2) 0.4986(3) 0.1620(2) 0.0246(8) Uani 1 1 d . . .
C410 C 0.2617(2) 0.5191(3) 0.2782(2) 0.0245(8) Uani 1 1 d . . .
C411 C 0.2455(3) 0.4883(3) 0.3391(2) 0.0267(9) Uani 1 1 d . . .
C412 C 0.1728(3) 0.3959(3) 0.3196(2) 0.0393(10) Uani 1 1 d . . .
H41A H 0.1318 0.3554 0.2685 0.047 Uiso 1 1 calc R . .
C413 C 0.1618(3) 0.3645(3) 0.3764(3) 0.0479(11) Uani 1 1 d . . .
H41B H 0.1123 0.3033 0.3638 0.058 Uiso 1 1 calc R . .
C414 C 0.2236(3) 0.4236(3) 0.4512(3) 0.0464(11) Uani 1 1 d . . .
H41C H 0.2170 0.4015 0.4890 0.056 Uiso 1 1 calc R . .
C415 C 0.2950(3) 0.5145(3) 0.4713(2) 0.0402(10) Uani 1 1 d . . .
H41D H 0.3360 0.5542 0.5225 0.048 Uiso 1 1 calc R . .
C416 C 0.3062(3) 0.5476(3) 0.4149(2) 0.0329(9) Uani 1 1 d . . .
H41E H 0.3544 0.6096 0.4283 0.039 Uiso 1 1 calc R . .
C417 C 0.0818(3) 0.5944(2) 0.37586(19) 0.0223(8) Uani 1 1 d . . .
C418 C 0.0392(3) 0.5518(3) 0.4290(2) 0.0372(10) Uani 1 1 d . . .
H41F H 0.0710 0.6007 0.4815 0.045 Uiso 1 1 calc R . .
H41G H 0.0582 0.5044 0.4272 0.045 Uiso 1 1 calc R . .
C419 C 0.5055(3) 1.0897(3) 0.4410(2) 0.0447(11) Uani 1 1 d . . .
H41H H 0.5412 1.1572 0.4617 0.067 Uiso 1 1 calc R . .
H41I H 0.5284 1.0709 0.4781 0.067 Uiso 1 1 calc R . .
H41J H 0.4337 1.0670 0.4301 0.067 Uiso 1 1 calc R . .
C420 C 0.5844(3) 0.9646(3) 0.1748(2) 0.0411(10) Uani 1 1 d . . .
H42A H 0.6306 1.0186 0.1694 0.062 Uiso 1 1 calc R . .
H42B H 0.5212 0.9302 0.1331 0.062 Uiso 1 1 calc R . .
H42C H 0.6135 0.9248 0.1737 0.062 Uiso 1 1 calc R . .
C500 C 0.7491(3) 0.1896(3) 0.4149(3) 0.0529(12) Uani 1 1 d D . .
H50A H 0.6979 0.1267 0.3767 0.063 Uiso 1 1 calc R . .
H50B H 0.7396 0.1963 0.4645 0.063 Uiso 1 1 calc R . .
Cl5 Cl 0.73164(9) 0.27018(9) 0.39093(8) 0.0800(4) Uani 1 1 d D . .
Cl6 Cl 0.86909(11) 0.20300(14) 0.41979(11) 0.1183(6) Uani 1 1 d D . .
C501 C 0.8495(7) 0.0422(9) 0.2176(7) 0.051(3) Uani 0.50 1 d PDU A 1
H50C H 0.8134 0.0750 0.2360 0.061 Uiso 0.50 1 calc PR A 1
H50D H 0.8047 -0.0227 0.2070 0.061 Uiso 0.50 1 calc PR A 1
Cl7 Cl 0.9198(7) 0.0706(5) 0.2795(6) 0.386(9) Uani 0.50 1 d PD A 1
Cl8 Cl 0.8384(3) 0.0370(3) 0.1242(3) 0.1201(15) Uani 0.50 1 d PD A 1
C502 C 0.885(2) 0.0586(19) 0.1883(14) 0.169(10) Uani 0.50 1 d PU B 2
H50E H 0.8638 0.1049 0.1908 0.202 Uiso 0.50 1 calc PR B 2
H50F H 0.8294 0.0063 0.1909 0.202 Uiso 0.50 1 calc PR B 2
Cl9 Cl 0.9752(3) 0.1016(3) 0.2574(4) 0.142(2) Uani 0.50 1 d P B 2
Cl10 Cl 0.9039(4) 0.0131(3) 0.0889(4) 0.179(2) Uani 0.50 1 d P B 2

loop_
_atom_site_aniso_label
_atom_site_aniso_U_11
_atom_site_aniso_U_22
_atom_site_aniso_U_33
_atom_site_aniso_U_23
_atom_site_aniso_U_13
_atom_site_aniso_U_12
Pd1 0.02521(16) 0.02832(17) 0.01645(15) 0.00250(13) 0.00298(13) 0.01673(14)
Pd2 0.01907(15) 0.02202(16) 0.01868(15) 0.00821(13) 0.00834(12) 0.01161(13)
Pd3 0.01890(15) 0.02178(16) 0.01672(15) 0.01091(13) 0.00692(12) 0.00946(13)
Pd4 0.01918(15) 0.02802(17) 0.01738(15) 0.01052(13) 0.00846(12) 0.01227(13)
Cl1 0.0587(7) 0.0522(7) 0.0452(7) 0.0291(6) 0.0306(6) 0.0192(6)
Cl2 0.0353(6) 0.0297(5) 0.0412(6) 0.0051(5) 0.0156(5) 0.0194(5)
Cl3 0.0469(7) 0.0435(7) 0.0635(8) -0.0203(6) 0.0214(6) 0.0104(6)
Cl4 0.0361(6) 0.0437(6) 0.0501(7) 0.0322(6) 0.0263(5) 0.0177(5)
N101 0.0270(18) 0.032(2) 0.0219(17) 0.0024(15) -0.0027(15) 0.0196(16)
N201 0.0165(15) 0.0226(17) 0.0221(16) 0.0102(14) 0.0064(13) 0.0118(14)
N301 0.0182(16) 0.0291(18) 0.0199(17) 0.0129(15) 0.0056(13) 0.0116(14)
N401 0.0170(16) 0.0246(17) 0.0209(16) 0.0104(14) 0.0066(13) 0.0099(14)
O101 0.071(2) 0.081(2) 0.0300(18) -0.0013(17) 0.0178(17) 0.054(2)
O102 0.0458(18) 0.0407(18) 0.0305(17) -0.0092(14) -0.0006(14) 0.0308(16)
O103 0.0238(14) 0.0356(16) 0.0242(15) 0.0072(13) 0.0049(12) 0.0123(13)
O104 0.0235(15) 0.0302(15) 0.0235(14) 0.0116(12) 0.0121(12) 0.0137(12)
O105 0.0609(19) 0.0405(19) 0.051(2) 0.0264(16) 0.0208(16) 0.0282(16)
O106 0.070(2) 0.078(2) 0.074(2) 0.057(2) 0.047(2) 0.046(2)
O201 0.0288(14) 0.0334(15) 0.0304(15) 0.0210(13) 0.0137(12) 0.0168(12)
O202 0.0220(13) 0.0204(14) 0.0262(14) 0.0106(12) 0.0081(11) 0.0080(11)
O203 0.0271(14) 0.0301(15) 0.0213(14) 0.0035(12) 0.0056(12) 0.0176(12)
O204 0.0229(14) 0.0299(15) 0.0247(14) 0.0062(12) 0.0079(12) 0.0161(12)
O205 0.0510(17) 0.0223(15) 0.0372(16) 0.0085(13) 0.0268(14) 0.0155(13)
O206 0.0407(16) 0.0234(14) 0.0434(17) 0.0186(13) 0.0290(14) 0.0142(13)
O301 0.0552(19) 0.062(2) 0.0370(17) 0.0309(16) 0.0345(16) 0.0310(16)
O302 0.0306(15) 0.0429(17) 0.0315(15) 0.0277(14) 0.0186(13) 0.0154(13)
O303 0.0237(14) 0.0327(15) 0.0222(14) 0.0074(12) 0.0106(12) 0.0147(12)
O304 0.0263(14) 0.0246(14) 0.0214(14) 0.0115(12) 0.0105(12) 0.0136(12)
O305 0.0555(18) 0.0307(16) 0.0440(18) 0.0074(14) 0.0209(15) 0.0253(15)
O306 0.0459(17) 0.0226(15) 0.0455(18) 0.0175(14) 0.0190(14) 0.0159(13)
O401 0.0368(16) 0.0342(16) 0.0259(15) 0.0078(13) 0.0144(13) 0.0219(13)
O402 0.0307(14) 0.0268(15) 0.0267(15) 0.0119(13) 0.0097(12) 0.0163(12)
O403 0.0207(15) 0.0462(17) 0.0308(15) 0.0246(14) 0.0135(12) 0.0167(13)
O404 0.0267(14) 0.0259(14) 0.0240(14) 0.0164(12) 0.0133(12) 0.0128(12)
O405 0.0436(16) 0.0272(15) 0.0364(16) 0.0173(13) 0.0277(13) 0.0176(13)
O406 0.0412(16) 0.0229(15) 0.0257(15) 0.0065(12) 0.0181(13) 0.0139(13)
C101 0.027(2) 0.042(2) 0.019(2) 0.0095(19) 0.0032(17) 0.025(2)
C102 0.032(2) 0.043(3) 0.023(2) 0.014(2) 0.0111(18) 0.027(2)
C103 0.042(3) 0.046(3) 0.032(2) 0.023(2) 0.009(2) 0.029(2)
C104 0.037(2) 0.052(3) 0.042(3) 0.032(2) 0.016(2) 0.028(2)
C105 0.041(3) 0.072(3) 0.031(2) 0.036(3) 0.018(2) 0.041(3)
C106 0.033(2) 0.051(3) 0.020(2) 0.014(2) 0.0056(18) 0.033(2)
C107 0.034(2) 0.067(3) 0.017(2) 0.014(2) 0.0075(18) 0.038(2)
C108 0.034(2) 0.048(3) 0.014(2) 0.002(2) 0.0031(18) 0.030(2)
C109 0.040(3) 0.057(3) 0.025(2) 0.001(2) -0.002(2) 0.032(3)
C110 0.031(2) 0.041(3) 0.022(2) -0.001(2) -0.0053(18) 0.027(2)
C111 0.034(2) 0.028(2) 0.028(2) -0.0012(19) -0.0057(19) 0.019(2)
C112 0.038(2) 0.029(2) 0.029(2) 0.004(2) -0.001(2) 0.014(2)
C113 0.045(3) 0.047(3) 0.041(3) 0.010(2) 0.006(2) 0.019(2)
C114 0.052(3) 0.051(3) 0.060(3) 0.025(3) -0.002(3) 0.007(3)
C115 0.061(4) 0.040(3) 0.096(4) 0.025(3) -0.013(3) 0.021(3)
C116 0.044(3) 0.034(3) 0.068(3) 0.008(3) -0.006(3) 0.019(2)
C117 0.026(2) 0.021(2) 0.016(2) -0.0005(17) 0.0076(18) 0.0091(18)
C118 0.031(2) 0.064(3) 0.040(3) 0.025(2) 0.019(2) 0.017(2)
C119 0.048(3) 0.037(3) 0.043(3) 0.014(2) 0.008(2) 0.026(2)
C120 0.068(3) 0.097(4) 0.072(4) 0.059(3) 0.037(3) 0.050(3)
C201 0.0173(19) 0.026(2) 0.0201(19) 0.0123(17) 0.0062(16) 0.0138(17)
C202 0.0181(19) 0.021(2) 0.0187(19) 0.0078(16) 0.0059(16) 0.0109(16)
C203 0.025(2) 0.031(2) 0.020(2) 0.0112(18) 0.0119(17) 0.0173(18)
C204 0.030(2) 0.018(2) 0.025(2) 0.0053(17) 0.0104(18) 0.0128(18)
C205 0.021(2) 0.025(2) 0.032(2) 0.0171(19) 0.0124(17) 0.0116(17)
C206 0.023(2) 0.025(2) 0.021(2) 0.0106(17) 0.0111(16) 0.0138(17)
C207 0.0186(19) 0.027(2) 0.020(2) 0.0130(18) 0.0086(16) 0.0123(17)
C208 0.0184(19) 0.026(2) 0.022(2) 0.0138(18) 0.0107(16) 0.0156(17)
C209 0.0159(19) 0.026(2) 0.027(2) 0.0119(18) 0.0037(17) 0.0149(17)
C210 0.0136(19) 0.026(2) 0.028(2) 0.0147(18) 0.0075(16) 0.0112(17)
C211 0.0143(19) 0.020(2) 0.026(2) 0.0076(17) 0.0051(16) 0.0048(16)
C212 0.020(2) 0.026(2) 0.036(2) 0.0136(19) 0.0092(18) 0.0095(18)
C213 0.029(2) 0.023(2) 0.047(3) 0.010(2) 0.012(2) 0.0123(19)
C214 0.025(2) 0.030(2) 0.031(2) -0.002(2) 0.0096(19) 0.0062(19)
C215 0.025(2) 0.036(2) 0.027(2) 0.010(2) 0.0062(18) 0.0059(19)
C216 0.024(2) 0.025(2) 0.032(2) 0.0126(19) 0.0084(18) 0.0098(18)
C217 0.024(2) 0.024(2) 0.019(2) 0.0078(17) 0.0121(18) 0.0083(18)
C218 0.030(2) 0.036(2) 0.028(2) 0.0033(19) 0.0101(18) 0.020(2)
C219 0.035(2) 0.034(2) 0.046(3) 0.025(2) 0.024(2) 0.015(2)
C220 0.059(3) 0.028(2) 0.042(3) 0.008(2) 0.026(2) 0.020(2)
C301 0.0177(19) 0.030(2) 0.0189(19) 0.0100(17) 0.0051(16) 0.0154(17)
C302 0.0175(19) 0.031(2) 0.0175(19) 0.0088(18) -0.0001(16) 0.0123(17)
C303 0.027(2) 0.037(2) 0.019(2) 0.0047(19) 0.0065(17) 0.020(2)
C304 0.029(2) 0.025(2) 0.035(2) 0.008(2) 0.0041(19) 0.0149(19)
C305 0.025(2) 0.028(2) 0.026(2) 0.0100(18) 0.0078(17) 0.0142(18)
C306 0.022(2) 0.026(2) 0.022(2) 0.0099(18) 0.0045(16) 0.0118(17)
C307 0.022(2) 0.038(2) 0.0156(19) 0.0083(18) 0.0057(16) 0.0178(19)
C308 0.021(2) 0.040(2) 0.018(2) 0.0172(19) 0.0106(17) 0.0180(19)
C309 0.033(2) 0.042(3) 0.027(2) 0.017(2) 0.0103(19) 0.021(2)
C310 0.020(2) 0.039(2) 0.023(2) 0.0197(19) 0.0089(17) 0.0141(19)
C311 0.031(2) 0.030(2) 0.025(2) 0.0221(19) 0.0121(18) 0.0129(19)
C312 0.035(2) 0.031(2) 0.040(2) 0.024(2) 0.017(2) 0.016(2)
C313 0.055(3) 0.052(3) 0.059(3) 0.036(3) 0.038(3) 0.034(3)
C314 0.093(4) 0.037(3) 0.052(3) 0.027(3) 0.043(3) 0.035(3)
C315 0.060(3) 0.030(3) 0.050(3) 0.015(2) 0.015(3) 0.005(2)
C316 0.037(3) 0.036(3) 0.046(3) 0.022(2) 0.015(2) 0.011(2)
C317 0.026(2) 0.024(2) 0.021(2) 0.0132(18) 0.0147(19) 0.0101(18)
C318 0.036(2) 0.032(2) 0.033(2) 0.006(2) 0.015(2) 0.018(2)
C319 0.049(3) 0.033(2) 0.041(3) 0.021(2) 0.017(2) 0.017(2)
C320 0.067(3) 0.048(3) 0.045(3) 0.012(2) 0.020(3) 0.039(3)
C401 0.0173(19) 0.028(2) 0.0156(19) 0.0093(17) 0.0046(15) 0.0147(17)
C402 0.023(2) 0.031(2) 0.0151(19) 0.0105(17) 0.0101(16) 0.0153(18)
C403 0.023(2) 0.026(2) 0.020(2) 0.0093(17) 0.0079(17) 0.0136(18)
C404 0.022(2) 0.027(2) 0.026(2) 0.0157(18) 0.0142(17) 0.0148(18)
C405 0.027(2) 0.033(2) 0.019(2) 0.0125(18) 0.0130(17) 0.0189(19)
C406 0.0185(19) 0.028(2) 0.020(2) 0.0110(18) 0.0088(16) 0.0141(17)
C407 0.020(2) 0.032(2) 0.0158(19) 0.0086(18) 0.0056(16) 0.0161(18)
C408 0.0176(19) 0.027(2) 0.0181(19) 0.0090(17) 0.0068(16) 0.0144(17)
C409 0.017(2) 0.032(2) 0.029(2) 0.015(2) 0.0066(18) 0.0151(18)
C410 0.0152(19) 0.032(2) 0.028(2) 0.0111(19) 0.0056(17) 0.0144(18)
C411 0.025(2) 0.032(2) 0.031(2) 0.0179(19) 0.0112(18) 0.0175(19)
C412 0.043(3) 0.037(3) 0.037(2) 0.017(2) 0.015(2) 0.018(2)
C413 0.055(3) 0.041(3) 0.049(3) 0.027(3) 0.024(3) 0.016(2)
C414 0.061(3) 0.056(3) 0.045(3) 0.037(3) 0.030(3) 0.032(3)
C415 0.043(3) 0.051(3) 0.032(2) 0.023(2) 0.015(2) 0.024(2)
C416 0.032(2) 0.042(2) 0.032(2) 0.022(2) 0.0109(19) 0.020(2)
C417 0.032(2) 0.023(2) 0.019(2) 0.0110(17) 0.0130(18) 0.0169(19)
C418 0.034(2) 0.048(3) 0.033(2) 0.028(2) 0.0135(19) 0.015(2)
C419 0.055(3) 0.028(2) 0.032(2) 0.002(2) 0.020(2) 0.012(2)
C420 0.055(3) 0.038(3) 0.046(3) 0.024(2) 0.033(2) 0.026(2)
C500 0.038(3) 0.063(3) 0.048(3) 0.029(3) 0.012(2) 0.015(2)
Cl5 0.0604(8) 0.0648(9) 0.0912(11) 0.0482(9) -0.0067(7) 0.0101(7)
Cl6 0.0700(10) 0.1790(18) 0.1618(18) 0.1026(16) 0.0669(12) 0.0778(12)
C501 0.032(5) 0.058(6) 0.101(7) 0.059(6) 0.031(5) 0.033(4)
Cl7 0.222(10) 0.144(7) 0.481(17) -0.139(9) 0.124(11) 0.031(6)
Cl8 0.152(4) 0.164(4) 0.152(4) 0.117(4) 0.086(3) 0.122(4)
C502 0.155(12) 0.163(12) 0.214(14) 0.039(8) 0.046(9) 0.138(11)
Cl9 0.051(2) 0.085(3) 0.209(5) -0.016(3) 0.031(3) 0.030(2)
Cl10 0.176(4) 0.124(4) 0.288(7) 0.136(5) 0.097(5) 0.073(3)

loop_
_atom_type_symbol
_atom_type_description
_atom_type_scat_dispersion_real
_atom_type_scat_dispersion_imag
_atom_type_scat_source
C C 0.0033 0.0016 'International Tables Vol C Tables 4.2.6.8 and 6.1.1.4'
H H 0.0000 0.0000 'International Tables Vol C Tables 4.2.6.8 and 6.1.1.4'
Cl Cl 0.1484 0.1585 'International Tables Vol C Tables 4.2.6.8 and 6.1.1.4'
N N 0.0061 0.0033 'International Tables Vol C Tables 4.2.6.8 and 6.1.1.4'
O O 0.0106 0.0060 'International Tables Vol C Tables 4.2.6.8 and 6.1.1.4'
Pd Pd -0.9988 1.0072 'International Tables Vol C Tables 4.2.6.8 and 6.1.1.4'

loop_
_geom_angle_atom_site_label_1
_geom_angle_atom_site_label_2
_geom_angle_atom_site_label_3
_geom_angle
C101 Pd1 O203 89.95(12)
C101 Pd1 N101 92.80(13)
O203 Pd1 N101 177.12(11)
C101 Pd1 O103 173.10(12)
O203 Pd1 O103 83.21(9)
N101 Pd1 O103 94.06(11)
C101 Pd1 Pd2 101.70(9)
O203 Pd1 Pd2 83.62(6)
N101 Pd1 Pd2 96.65(7)
O103 Pd1 Pd2 76.69(6)
C201 Pd2 N201 92.22(12)
C201 Pd2 O104 90.76(11)
N201 Pd2 O104 176.82(10)
C201 Pd2 O204 174.04(11)
N201 Pd2 O204 93.48(9)
O104 Pd2 O204 83.58(8)
C201 Pd2 Pd1 100.75(9)
N201 Pd2 Pd1 96.86(7)
O104 Pd2 Pd1 83.68(6)
O204 Pd2 Pd1 76.85(6)
C301 Pd3 N301 93.08(12)
C301 Pd3 O404 89.82(11)
N301 Pd3 O404 177.09(10)
C301 Pd3 O304 172.96(11)
N301 Pd3 O304 93.64(10)
O404 Pd3 O304 83.47(8)
C301 Pd3 Pd4 105.41(9)
N301 Pd3 Pd4 95.28(7)
O404 Pd3 Pd4 83.70(6)
O304 Pd3 Pd4 76.04(6)
C401 Pd4 N401 91.40(12)
C401 Pd4 O303 90.11(11)
N401 Pd4 O303 177.67(10)
C401 Pd4 O403 174.88(12)
N401 Pd4 O403 93.28(10)
O303 Pd4 O403 85.28(9)
C401 Pd4 Pd3 105.94(9)
N401 Pd4 Pd3 93.94(7)
O303 Pd4 Pd3 83.94(7)
O403 Pd4 Pd3 75.80(6)
C110 N101 C108 106.1(3)
C110 N101 Pd1 131.7(3)
C108 N101 Pd1 120.4(2)
C210 N201 C208 106.5(3)
C210 N201 Pd2 129.9(2)
C208 N201 Pd2 121.2(2)
C310 N301 C308 107.0(3)
C310 N301 Pd3 130.0(2)
C308 N301 Pd3 121.1(2)
C410 N401 C408 106.3(3)
C410 N401 Pd4 130.9(2)
C408 N401 Pd4 120.0(2)
C110 O102 C109 106.8(3)
C117 O103 Pd1 127.7(2)
C117 O104 Pd2 122.5(2)
C103 O105 C119 117.6(3)
C104 O106 C120 116.2(4)
C210 O202 C209 107.1(2)
C217 O203 Pd1 123.4(2)
C217 O204 Pd2 127.1(2)
C204 O205 C220 116.6(3)
C205 O206 C219 116.7(3)
C310 O302 C309 106.8(3)
C317 O303 Pd4 121.9(2)
C317 O304 Pd3 128.6(2)
C304 O305 C320 117.0(3)
C305 O306 C319 118.2(3)
C410 O402 C409 107.0(3)
C417 O403 Pd4 128.2(2)
C417 O404 Pd3 122.2(2)
C404 O405 C420 116.0(3)
C403 O406 C419 119.2(3)
C102 C101 C106 116.3(3)
C102 C101 Pd1 118.5(3)
C106 C101 Pd1 124.8(3)
C103 C102 C101 122.6(3)
C103 C102 H10A 118.7
C101 C102 H10A 118.7
O105 C103 C102 125.5(3)
O105 C103 C104 114.3(4)
C102 C103 C104 120.2(4)
O106 C104 C105 125.9(4)
O106 C104 C103 115.8(4)
C105 C104 C103 118.3(4)
C104 C105 C106 122.0(4)
C104 C105 H10B 119.0
C106 C105 H10B 119.0
C105 C106 C101 120.3(4)
C105 C106 C107 117.5(3)
C101 C106 C107 122.1(4)
C108 C107 C106 128.5(4)
C108 C107 H10C 115.7
C106 C107 H10C 115.7
C107 C108 N101 127.0(3)
C107 C108 C109 124.6(4)
N101 C108 C109 108.3(4)
O101 C109 O102 120.5(4)
O101 C109 C108 134.9(5)
O102 C109 C108 104.6(3)
N101 C110 O102 114.1(3)
N101 C110 C111 132.4(3)
O102 C110 C111 113.4(3)
C116 C111 C112 118.9(4)
C116 C111 C110 120.1(4)
C112 C111 C110 120.9(3)
C113 C112 C111 119.9(4)
C113 C112 H11A 120.0
C111 C112 H11A 120.0
C112 C113 C114 120.2(4)
C112 C113 H11B 119.9
C114 C113 H11B 119.9
C115 C114 C113 119.8(5)
C115 C114 H11C 120.1
C113 C114 H11C 120.1
C116 C115 C114 120.1(4)
C116 C115 H11D 120.0
C114 C115 H11D 120.0
C115 C116 C111 121.1(4)
C115 C116 H11E 119.4
C111 C116 H11E 119.4
O103 C117 O104 128.5(3)
O103 C117 C118 113.7(3)
O104 C117 C118 117.8(3)
C117 C118 Cl1 115.5(3)
C117 C118 H11F 108.4
Cl1 C118 H11F 108.4
C117 C118 H11G 108.4
Cl1 C118 H11G 108.4
H11F C118 H11G 107.5
O105 C119 H11H 109.5
O105 C119 H11I 109.5
H11H C119 H11I 109.5
O105 C119 H11J 109.5
H11H C119 H11J 109.5
H11I C119 H11J 109.5
O106 C120 H12A 109.5
O106 C120 H12B 109.5
H12A C120 H12B 109.5
O106 C120 H12C 109.5
H12A C120 H12C 109.5
H12B C120 H12C 109.5
C206 C201 C202 116.5(3)
C206 C201 Pd2 118.8(2)
C202 C201 Pd2 124.5(2)
C203 C202 C201 120.5(3)
C203 C202 C207 116.4(3)
C201 C202 C207 123.2(3)
C204 C203 C202 121.4(3)
C204 C203 H20A 119.3
C202 C203 H20A 119.3
C203 C204 O205 125.6(3)
C203 C204 C205 118.4(3)
O205 C204 C205 116.0(3)
O206 C205 C206 125.4(3)
O206 C205 C204 114.5(3)
C206 C205 C204 120.1(3)
C205 C206 C201 123.0(3)
C205 C206 H20B 118.5
C201 C206 H20B 118.5
C208 C207 C202 127.5(3)
C208 C207 H20C 116.2
C202 C207 H20C 116.2
C207 C208 N201 125.8(3)
C207 C208 C209 125.9(3)
N201 C208 C209 108.3(3)
O201 C209 O202 120.9(3)
O201 C209 C208 134.8(3)
O202 C209 C208 104.3(3)
N201 C210 O202 113.5(3)
N201 C210 C211 131.3(3)
O202 C210 C211 115.2(3)
C212 C211 C216 119.5(3)
C212 C211 C210 120.3(3)
C216 C211 C210 120.1(3)
C213 C212 C211 120.2(3)
C213 C212 H21A 119.9
C211 C212 H21A 119.9
C214 C213 C212 120.0(4)
C214 C213 H21B 120.0
C212 C213 H21B 120.0
C213 C214 C215 120.1(4)
C213 C214 H21C 119.9
C215 C214 H21C 119.9
C216 C215 C214 120.3(4)
C216 C215 H21D 119.8
C214 C215 H21D 119.8
C215 C216 C211 119.8(3)
C215 C216 H21E 120.1
C211 C216 H21E 120.1
O204 C217 O203 128.2(3)
O204 C217 C218 113.9(3)
O203 C217 C218 117.8(3)
C217 C218 Cl2 115.1(3)
C217 C218 H21F 108.5
Cl2 C218 H21F 108.5
C217 C218 H21G 108.5
Cl2 C218 H21G 108.5
H21F C218 H21G 107.5
O206 C219 H21H 109.5
O206 C219 H21I 109.5
H21H C219 H21I 109.5
O206 C219 H21J 109.5
H21H C219 H21J 109.5
H21I C219 H21J 109.5
O205 C220 H22A 109.5
O205 C220 H22B 109.5
H22A C220 H22B 109.5
O205 C220 H22C 109.5
H22A C220 H22C 109.5
H22B C220 H22C 109.5
C306 C301 C302 116.5(3)
C306 C301 Pd3 118.2(2)
C302 C301 Pd3 125.1(2)
C301 C302 C303 120.0(3)
C301 C302 C307 122.6(3)
C303 C302 C307 117.3(3)
C304 C303 C302 121.2(3)
C304 C303 H30A 119.4
C302 C303 H30A 119.4
C303 C304 O305 125.4(3)
C303 C304 C305 119.2(3)
O305 C304 C305 115.4(3)
O306 C305 C306 125.2(3)
O306 C305 C304 114.8(3)
C306 C305 C304 120.0(3)
C305 C306 C301 123.0(3)
C305 C306 H30B 118.5
C301 C306 H30B 118.5
C308 C307 C302 128.1(3)
C308 C307 H30C 116.0
C302 C307 H30C 116.0
C307 C308 N301 126.9(3)
C307 C308 C309 125.7(3)
N301 C308 C309 107.4(3)
O301 C309 O302 121.1(3)
O301 C309 C308 133.8(4)
O302 C309 C308 105.1(3)
N301 C310 O302 113.6(3)
N301 C310 C311 133.3(3)
O302 C310 C311 113.0(3)
C316 C311 C312 119.5(3)
C316 C311 C310 119.9(3)
C312 C311 C310 120.5(3)
C313 C312 C311 119.4(4)
C313 C312 H31A 120.3
C311 C312 H31A 120.3
C312 C313 C314 121.1(4)
C312 C313 H31B 119.5
C314 C313 H31B 119.5
C313 C314 C315 119.2(4)
C313 C314 H31C 120.4
C315 C314 H31C 120.4
C316 C315 C314 119.8(4)
C316 C315 H31D 120.1
C314 C315 H31D 120.1
C315 C316 C311 121.0(4)
C315 C316 H31E 119.5
C311 C316 H31E 119.5
O304 C317 O303 128.1(3)
O304 C317 C318 114.6(3)
O303 C317 C318 117.3(3)
C317 C318 Cl3 115.9(3)
C317 C318 H31F 108.3
Cl3 C318 H31F 108.3
C317 C318 H31G 108.3
Cl3 C318 H31G 108.3
H31F C318 H31G 107.4
O306 C319 H31H 109.5
O306 C319 H31I 109.5
H31H C319 H31I 109.5
O306 C319 H31J 109.5
H31H C319 H31J 109.5
H31I C319 H31J 109.5
O305 C320 H32A 109.5
O305 C320 H32B 109.5
H32A C320 H32B 109.5
O305 C320 H32C 109.5
H32A C320 H32C 109.5
H32B C320 H32C 109.5
C402 C401 C406 117.1(3)
C402 C401 Pd4 118.7(2)
C406 C401 Pd4 124.2(2)
C403 C402 C401 122.6(3)
C403 C402 H40A 118.7
C401 C402 H40A 118.7
O406 C403 C402 125.0(3)
O406 C403 C404 115.1(3)
C402 C403 C404 120.0(3)
C405 C404 O405 126.1(3)
C405 C404 C403 118.8(3)
O405 C404 C403 115.2(3)
C404 C405 C406 121.6(3)
C404 C405 H40B 119.2
C406 C405 H40B 119.2
C405 C406 C401 119.9(3)
C405 C406 C407 116.8(3)
C401 C406 C407 123.1(3)
C408 C407 C406 126.3(3)
C408 C407 H40C 116.8
C406 C407 H40C 116.8
C407 C408 N401 126.0(3)
C407 C408 C409 125.7(3)
N401 C408 C409 108.3(3)
O401 C409 O402 121.4(3)
O401 C409 C408 134.5(3)
O402 C409 C408 104.2(3)
N401 C410 O402 114.1(3)
N401 C410 C411 130.1(3)
O402 C410 C411 115.8(3)
C416 C411 C412 119.8(3)
C416 C411 C410 120.6(3)
C412 C411 C410 119.4(3)
C413 C412 C411 119.7(4)
C413 C412 H41A 120.1
C411 C412 H41A 120.1
C414 C413 C412 119.9(4)
C414 C413 H41B 120.0
C412 C413 H41B 120.0
C415 C414 C413 121.0(4)
C415 C414 H41C 119.5
C413 C414 H41C 119.5
C414 C415 C416 119.8(4)
C414 C415 H41D 120.1
C416 C415 H41D 120.1
C411 C416 C415 119.7(4)
C411 C416 H41E 120.1
C415 C416 H41E 120.1
O403 C417 O404 128.1(3)
O403 C417 C418 113.7(3)
O404 C417 C418 118.1(3)
C417 C418 Cl4 114.9(3)
C417 C418 H41F 108.5
Cl4 C418 H41F 108.5
C417 C418 H41G 108.5
Cl4 C418 H41G 108.5
H41F C418 H41G 107.5
O406 C419 H41H 109.5
O406 C419 H41I 109.5
H41H C419 H41I 109.5
O406 C419 H41J 109.5
H41H C419 H41J 109.5
H41I C419 H41J 109.5
O405 C420 H42A 109.5
O405 C420 H42B 109.5
H42A C420 H42B 109.5
O405 C420 H42C 109.5
H42A C420 H42C 109.5
H42B C420 H42C 109.5
Cl5 C500 Cl6 112.5(2)
Cl5 C500 H50A 109.1
Cl6 C500 H50A 109.1
Cl5 C500 H50B 109.1
Cl6 C500 H50B 109.1
H50A C500 H50B 107.8
Cl7 C501 Cl8 138.4(9)
Cl7 C501 H50C 102.5
Cl8 C501 H50C 102.5
Cl7 C501 H50D 102.5
Cl8 C501 H50D 102.5
H50C C501 H50D 104.9
Cl9 C502 Cl10 115.7(14)
Cl9 C502 H50E 108.4
Cl10 C502 H50E 108.4
Cl9 C502 H50F 108.4
Cl10 C502 H50F 108.4
H50E C502 H50F 107.4

loop_
_geom_bond_atom_site_label_1
_geom_bond_atom_site_label_2
_geom_bond_distance
Pd1 C101 1.980(4)
Pd1 O203 2.033(2)
Pd1 N101 2.040(3)
Pd1 O103 2.127(2)
Pd1 Pd2 2.9547(4)
Pd2 C201 1.983(3)
Pd2 N201 2.035(3)
Pd2 O104 2.047(2)
Pd2 O204 2.142(2)
Pd3 C301 1.993(3)
Pd3 N301 2.029(3)
Pd3 O404 2.035(2)
Pd3 O304 2.128(2)
Pd3 Pd4 2.9660(4)
Pd4 C401 1.972(3)
Pd4 N401 2.031(3)
Pd4 O303 2.045(2)
Pd4 O403 2.130(2)
Cl1 C118 1.759(4)
Cl2 C218 1.762(3)
Cl3 C318 1.745(4)
Cl4 C418 1.759(3)
N101 C110 1.306(4)
N101 C108 1.403(4)
N201 C210 1.302(4)
N201 C208 1.409(4)
N301 C310 1.296(4)
N301 C308 1.425(4)
N401 C410 1.303(4)
N401 C408 1.404(4)
O101 C109 1.191(4)
O102 C110 1.366(4)
O102 C109 1.406(5)
O103 C117 1.242(4)
O104 C117 1.255(4)
O105 C103 1.363(4)
O105 C119 1.420(4)
O106 C104 1.355(4)
O106 C120 1.394(4)
O201 C209 1.201(4)
O202 C210 1.366(4)
O202 C209 1.413(4)
O203 C217 1.261(4)
O204 C217 1.243(4)
O205 C204 1.365(4)
O205 C220 1.427(4)
O206 C205 1.356(4)
O206 C219 1.431(4)
O301 C309 1.189(4)
O302 C310 1.380(4)
O302 C309 1.412(4)
O303 C317 1.269(4)
O304 C317 1.236(4)
O305 C304 1.373(4)
O305 C320 1.400(4)
O306 C305 1.353(4)
O306 C319 1.431(4)
O401 C409 1.196(4)
O402 C410 1.365(4)
O402 C409 1.412(4)
O403 C417 1.239(4)
O404 C417 1.258(4)
O405 C404 1.366(4)
O405 C420 1.450(4)
O406 C403 1.361(4)
O406 C419 1.416(4)
C101 C102 1.406(5)
C101 C106 1.414(4)
C102 C103 1.377(5)
C102 H10A 0.9300
C103 C104 1.409(5)
C104 C105 1.360(5)
C105 C106 1.408(5)
C105 H10B 0.9300
C106 C107 1.422(5)
C107 C108 1.326(5)
C107 H10C 0.9300
C108 C109 1.445(5)
C110 C111 1.461(5)
C111 C116 1.384(5)
C111 C112 1.385(5)
C112 C113 1.369(5)
C112 H11A 0.9300
C113 C114 1.387(6)
C113 H11B 0.9300
C114 C115 1.366(6)
C114 H11C 0.9300
C115 C116 1.358(6)
C115 H11D 0.9300
C116 H11E 0.9300
C117 C118 1.513(5)
C118 H11F 0.9700
C118 H11G 0.9700
C119 H11H 0.9600
C119 H11I 0.9600
C119 H11J 0.9600
C120 H12A 0.9600
C120 H12B 0.9600
C120 H12C 0.9600
C201 C206 1.383(4)
C201 C202 1.419(4)
C202 C203 1.411(4)
C202 C207 1.429(4)
C203 C204 1.363(4)
C203 H20A 0.9300
C204 C205 1.411(4)
C205 C206 1.378(4)
C206 H20B 0.9300
C207 C208 1.334(4)
C207 H20C 0.9300
C208 C209 1.438(4)
C210 C211 1.452(4)
C211 C212 1.386(4)
C211 C216 1.387(5)
C212 C213 1.378(5)
C212 H21A 0.9300
C213 C214 1.371(5)
C213 H21B 0.9300
C214 C215 1.381(5)
C214 H21C 0.9300
C215 C216 1.376(5)
C215 H21D 0.9300
C216 H21E 0.9300
C217 C218 1.513(4)
C218 H21F 0.9700
C218 H21G 0.9700
C219 H21H 0.9600
C219 H21I 0.9600
C219 H21J 0.9600
C220 H22A 0.9600
C220 H22B 0.9600
C220 H22C 0.9600
C301 C306 1.392(4)
C301 C302 1.413(4)
C302 C303 1.428(5)
C302 C307 1.429(4)
C303 C304 1.361(5)
C303 H30A 0.9300
C304 C305 1.394(5)
C305 C306 1.384(4)
C306 H30B 0.9300
C307 C308 1.332(5)
C307 H30C 0.9300
C308 C309 1.445(5)
C310 C311 1.455(5)
C311 C316 1.383(5)
C311 C312 1.385(4)
C312 C313 1.376(5)
C312 H31A 0.9300
C313 C314 1.383(6)
C313 H31B 0.9300
C314 C315 1.388(6)
C314 H31C 0.9300
C315 C316 1.369(5)
C315 H31D 0.9300
C316 H31E 0.9300
C317 C318 1.507(4)
C318 H31F 0.9700
C318 H31G 0.9700
C319 H31H 0.9600
C319 H31I 0.9600
C319 H31J 0.9600
C320 H32A 0.9600
C320 H32B 0.9600
C320 H32C 0.9600
C401 C402 1.395(4)
C401 C406 1.412(4)
C402 C403 1.380(4)
C402 H40A 0.9300
C403 C404 1.404(4)
C404 C405 1.364(4)
C405 C406 1.412(4)
C405 H40B 0.9300
C406 C407 1.429(4)
C407 C408 1.343(4)
C407 H40C 0.9300
C408 C409 1.452(5)
C410 C411 1.458(5)
C411 C416 1.376(5)
C411 C412 1.393(5)
C412 C413 1.378(5)
C412 H41A 0.9300
C413 C414 1.367(5)
C413 H41B 0.9300
C414 C415 1.366(5)
C414 H41C 0.9300
C415 C416 1.391(5)
C415 H41D 0.9300
C416 H41E 0.9300
C417 C418 1.522(4)
C418 H41F 0.9700
C418 H41G 0.9700
C419 H41H 0.9600
C419 H41I 0.9600
C419 H41J 0.9600
C420 H42A 0.9600
C420 H42B 0.9600
C420 H42C 0.9600
C500 Cl5 1.713(4)
C500 Cl6 1.735(4)
C500 H50A 0.9700
C500 H50B 0.9700
C501 Cl7 1.279(13)
C501 Cl8 1.761(11)
C501 H50C 0.9700
C501 H50D 0.9700
C502 Cl9 1.49(2)
C502 Cl10 1.94(2)
C502 H50E 0.9700
C502 H50F 0.9700
